data_2107265
loop_
_publ_author_name
'Kunz, M.'
'Armbruster, T.'

_publ_section_title
;
 Applications and limitations of the ionic potential model with
 empirically derived ion-specific repulsion parameters
;
_journal_name_full 'Acta Crystallographica B (39,1983-)'
_journal_page_first 609
_journal_page_last 622
_journal_volume 48
_journal_year 1992
_chemical_formula_sum 'Ba2 O8 Si2 Ti'
_chemical_name_systematic 'Ba2 (Ti O) (Si2 O7)'
_space_group_IT_number 100
_symmetry_space_group_name_Hall 'P 4 -2ab'
_symmetry_space_group_name_H-M 'P 4 b m'
_cell_angle_alpha 90
_cell_angle_beta 90
_cell_angle_gamma 90
_cell_formula_units_Z 2
_cell_length_a 8.642
_cell_length_b 8.642
_cell_length_c 5.63
_cell_volume 420.472
_citation_journal_id_ASTM ASBSDK
_cod_data_source_file Kunz_ASBSDK_1992_1642.cif
_cod_data_source_block Ba2O8Si2Ti1
_cod_original_cell_volume 420.4719
_cod_original_formula_sum 'Ba2 O8 Si2 Ti1'
_cod_database_code 2107265

loop_
_symmetry_equiv_pos_as_xyz
x,y,z
-y,x,z
-x,-y,z
y,-x,z
-x+1/2,y+1/2,z
-y+1/2,-x+1/2,z
x+1/2,-y+1/2,z
y+1/2,x+1/2,z

loop_
_atom_site_label
_atom_site_type_symbol
_atom_site_fract_x
_atom_site_fract_y
_atom_site_fract_z
_atom_site_occupancy
_atom_site_U_iso_or_equiv
O3 O-2 0.2981 0.581 0.394 1 0.0
O2 O-2 0.1257 0.6257 -0.22 1 0.0
O1 O-2 0 0.5 0.408 1 0.0
O4 O-2 0 0 -0.218 1 0.0
Ba1 Ba+2 0.32583 0.82583 0 1 0.0
Ti1 Ti+4 0 0 0.4637 1 0.0
Si1 Si+4 0.129 0.629 0.4956 1 0.0
